data_2312096
loop_
_publ_author_name
'Yuan, Haokun'
'Zhang, Ran'
'Hu, Kai'
'Fang, Ruiqin'

_publ_section_title
;
 Proton-transfer salts of diphenylphosphinic acid with substituted
 2-aminopyridine: crystal structure, spectroscopic and DFT studies.
;
_journal_coeditor_code DG3040
_journal_issue 'Pt 5'
_journal_name_full 'Acta crystallographica. Section C, Structural chemistry'
_journal_page_first 193
_journal_page_last 203
_journal_paper_doi 10.1107/S2053229623003388
_journal_volume 79
_journal_year 2023
_chemical_formula_iupac 'C6 H9 N2 +, C12 H10 O2 P -'
_chemical_formula_moiety 'C6 H9 N2 +, C12 H10 O2 P -'
_chemical_formula_sum 'C18 H19 N2 O2 P'
_chemical_formula_weight 326.32
_chemical_name_systematic
;
2-Amino-5-methylpyridinium diphenylphosphinate
;
_space_group_IT_number 15
_space_group_name_Hall '-C 2yc'
_space_group_name_H-M_alt 'C 1 2/c 1'
_symmetry_cell_setting monoclinic
_symmetry_space_group_name_H-M 'C 1 2/c 1'
_atom_sites_solution_hydrogens geom
_atom_sites_solution_primary direct
_atom_sites_solution_secondary difmap
_audit_creation_method SHELXL-97
_cell_angle_alpha 90.00
_cell_angle_beta 97.344(8)
_cell_angle_gamma 90.00
_cell_formula_units_Z 8
_cell_length_a 27.998(12)
_cell_length_b 10.747(5)
_cell_length_c 11.362(5)
_cell_measurement_reflns_used 2174
_cell_measurement_temperature 296(2)
_cell_measurement_theta_max 24.85
_cell_measurement_theta_min 2.36
_cell_volume 3391(3)
_computing_cell_refinement
;
SAINT (Bruker, 2015)
;
_computing_data_collection
;
APEX2 (Bruker, 2016)
;
_computing_data_reduction
;
SAINT (Bruker, 2015)
;
_computing_publication_material
;
SHELXL2014 (Sheldrick, 2015<i>b</i>)
;
_computing_structure_refinement
;
SHELXL2014 (Sheldrick, 2015<i>b</i>)
;
_computing_structure_solution
;
SHELXT (Sheldrick, 2015<i>a</i>)
;
_diffrn_ambient_temperature 296(2)
_diffrn_measured_fraction_theta_full 0.998
_diffrn_measured_fraction_theta_max 0.998
_diffrn_measurement_device_type 'Bruker SMART APEX CCD area detector'
_diffrn_measurement_method '\f and \w scans'
_diffrn_radiation_monochromator graphite
_diffrn_radiation_source 'fine-focus sealed tube'
_diffrn_radiation_type MoK\a
_diffrn_radiation_wavelength 0.71073
_diffrn_reflns_av_R_equivalents 0.0622
_diffrn_reflns_av_sigmaI/netI 0.0705
_diffrn_reflns_limit_h_max 28
_diffrn_reflns_limit_h_min -34
_diffrn_reflns_limit_k_max 11
_diffrn_reflns_limit_k_min -13
_diffrn_reflns_limit_l_max 14
_diffrn_reflns_limit_l_min -12
_diffrn_reflns_number 9017
_diffrn_reflns_theta_full 26.00
_diffrn_reflns_theta_max 26.00
_diffrn_reflns_theta_min 1.47
_exptl_absorpt_coefficient_mu 0.173
_exptl_absorpt_correction_T_max 0.9679
_exptl_absorpt_correction_T_min 0.9564
_exptl_absorpt_correction_type multi-scan
_exptl_absorpt_process_details
;
(SADABS; Bruker, 2016)
;
_exptl_crystal_colour Colorless
_exptl_crystal_density_diffrn 1.279
_exptl_crystal_density_method 'not measured'
_exptl_crystal_description Block
_exptl_crystal_F_000 1376
_exptl_crystal_size_max 0.26
_exptl_crystal_size_mid 0.21
_exptl_crystal_size_min 0.19
_refine_diff_density_max 0.312
_refine_diff_density_min -0.354
_refine_ls_extinction_method none
_refine_ls_goodness_of_fit_ref 1.027
_refine_ls_hydrogen_treatment mixed
_refine_ls_matrix_type full
_refine_ls_number_parameters 209
_refine_ls_number_reflns 3330
_refine_ls_number_restraints 0
_refine_ls_restrained_S_all 1.027
_refine_ls_R_factor_all 0.0744
_refine_ls_R_factor_gt 0.0506
_refine_ls_shift/su_max 0.000
_refine_ls_shift/su_mean 0.000
_refine_ls_structure_factor_coef Fsqd
_refine_ls_weighting_details 'calc w=1/[\s^2^(Fo^2^)+(0.0684P)^2^+0.6163P] where P=(Fo^2^+2Fc^2^)/3'
_refine_ls_weighting_scheme calc
_refine_ls_wR_factor_gt 0.1317
_refine_ls_wR_factor_ref 0.1496
_reflns_number_gt 2333
_reflns_number_total 3330
_reflns_threshold_expression >2sigma(I)
_cod_data_source_file dg3040sup1.cif
_cod_data_source_block 3
_cod_depositor_comments 'Adding full bibliography for 2312094--2312096.cif.'
_cod_original_sg_symbol_H-M C2/c
_cod_database_code 2312096
_cod_database_fobs_code 2312096

loop_
_symmetry_equiv_pos_as_xyz
'x, y, z'
'-x, y, -z+1/2'
'x+1/2, y+1/2, z'
'-x+1/2, y+1/2, -z+1/2'
'-x, -y, -z'
'x, -y, z-1/2'
'-x+1/2, -y+1/2, -z'
'x+1/2, -y+1/2, z-1/2'

loop_
_atom_site_type_symbol
_atom_site_label
_atom_site_fract_x
_atom_site_fract_y
_atom_site_fract_z
_atom_site_U_iso_or_equiv
_atom_site_adp_type
_atom_site_calc_flag
_atom_site_refinement_flags
_atom_site_occupancy
_atom_site_symmetry_multiplicity
_atom_site_disorder_assembly
_atom_site_disorder_group
C C1 0.39522(7) 0.2626(2) 0.4969(2) 0.0448(5) Uani d . 1 1 . .
C C2 0.40329(10) 0.3659(3) 0.4290(3) 0.0654(7) Uani d . 1 1 . .
H H2 0.3919 0.3673 0.3485 0.078 Uiso calc R 1 1 . .
C C3 0.42859(11) 0.4680(3) 0.4819(3) 0.0801(9) Uani d . 1 1 . .
H H3 0.4337 0.5371 0.4360 0.096 Uiso calc R 1 1 . .
C C4 0.44561(11) 0.4678(3) 0.5981(3) 0.0767(8) Uani d . 1 1 . .
H H4 0.4626 0.5361 0.6319 0.092 Uiso calc R 1 1 . .
C C5 0.43798(10) 0.3677(3) 0.6658(3) 0.0669(7) Uani d . 1 1 . .
H H5 0.4496 0.3677 0.7462 0.080 Uiso calc R 1 1 . .
C C6 0.41297(8) 0.2657(2) 0.6162(2) 0.0524(6) Uani d . 1 1 . .
H H6 0.4080 0.1979 0.6639 0.063 Uiso calc R 1 1 . .
C C7 0.40159(7) 0.0009(2) 0.46739(19) 0.0425(5) Uani d . 1 1 . .
C C8 0.43496(8) -0.0259(2) 0.3907(2) 0.0536(6) Uani d . 1 1 . .
H H8 0.4352 0.0203 0.3215 0.064 Uiso calc R 1 1 . .
C C9 0.46796(9) -0.1210(2) 0.4165(2) 0.0628(7) Uani d . 1 1 . .
H H9 0.4900 -0.1392 0.3642 0.075 Uiso calc R 1 1 . .
C C10 0.46833(9) -0.1883(2) 0.5189(3) 0.0629(7) Uani d . 1 1 . .
H H10 0.4909 -0.2513 0.5366 0.076 Uiso calc R 1 1 . .
C C11 0.43567(9) -0.1631(2) 0.5948(3) 0.0620(7) Uani d . 1 1 . .
H H11 0.4358 -0.2093 0.6640 0.074 Uiso calc R 1 1 . .
C C12 0.40242(8) -0.0693(2) 0.5694(2) 0.0532(6) Uani d . 1 1 . .
H H12 0.3802 -0.0529 0.6218 0.064 Uiso calc R 1 1 . .
C C13 0.22951(8) 0.2252(2) 0.2411(2) 0.0519(6) Uani d . 1 1 . .
N N2 0.26084(6) 0.15414(18) 0.19156(17) 0.0486(5) Uani d . 1 1 . .
H H2A 0.2890 0.1422 0.2300 0.058 Uiso calc R 1 1 . .
C C17 0.25029(8) 0.1006(2) 0.0843(2) 0.0518(6) Uani d . 1 1 . .
H H17 0.2737 0.0532 0.0540 0.062 Uiso calc R 1 1 . .
C C16 0.20661(9) 0.1139(2) 0.0190(2) 0.0572(6) Uani d . 1 1 . .
C C18 0.19457(12) 0.0504(3) -0.0999(3) 0.0883(10) Uani d . 1 1 . .
H H18A 0.2235 0.0186 -0.1258 0.132 Uiso calc R 1 1 . .
H H18B 0.1799 0.1094 -0.1570 0.132 Uiso calc R 1 1 . .
H H18C 0.1726 -0.0169 -0.0926 0.132 Uiso calc R 1 1 . .
C C15 0.17399(9) 0.1907(3) 0.0676(3) 0.0687(8) Uani d . 1 1 . .
H H15 0.1440 0.2049 0.0244 0.082 Uiso calc R 1 1 . .
N N1 0.24246(7) 0.2718(2) 0.3485(2) 0.0719(7) Uani d . 1 1 . .
H H1A 0.2706 0.2563 0.3853 0.086 Uiso calc R 1 1 . .
H H1B 0.2227 0.3176 0.3813 0.086 Uiso calc R 1 1 . .
C C14 0.18436(8) 0.2450(3) 0.1746(3) 0.0636(7) Uani d . 1 1 . .
H H14 0.1617 0.2955 0.2042 0.076 Uiso calc R 1 1 . .
O O1 0.31901(5) 0.11523(15) 0.50522(15) 0.0573(5) Uani d . 1 1 . .
O O2 0.34963(5) 0.14683(17) 0.30543(15) 0.0622(5) Uani d . 1 1 . .
P P1 0.360699(19) 0.13010(6) 0.43657(5) 0.0462(2) Uani d . 1 1 . .

loop_
_atom_site_aniso_label
_atom_site_aniso_U_11
_atom_site_aniso_U_22
_atom_site_aniso_U_33
_atom_site_aniso_U_12
_atom_site_aniso_U_13
_atom_site_aniso_U_23
C1 0.0383(11) 0.0403(13) 0.0581(14) 0.0084(9) 0.0151(9) 0.0036(10)
C2 0.0676(16) 0.0617(18) 0.0688(18) 0.0062(13) 0.0156(13) 0.0145(13)
C3 0.088(2) 0.0433(17) 0.112(3) -0.0084(15) 0.0253(19) 0.0182(16)
C4 0.0785(19) 0.0472(18) 0.105(3) -0.0089(14) 0.0135(18) -0.0115(16)
C5 0.0666(16) 0.0579(18) 0.0753(19) -0.0023(13) 0.0054(14) -0.0128(14)
C6 0.0531(13) 0.0425(14) 0.0625(16) 0.0031(10) 0.0109(11) -0.0011(11)
C7 0.0372(10) 0.0417(13) 0.0490(12) -0.0013(9) 0.0070(9) -0.0098(10)
C8 0.0483(12) 0.0601(16) 0.0539(14) 0.0053(11) 0.0122(10) -0.0077(11)
C9 0.0524(13) 0.0626(17) 0.0758(19) 0.0136(12) 0.0177(12) -0.0139(14)
C10 0.0553(14) 0.0441(15) 0.088(2) 0.0094(11) 0.0030(13) -0.0077(14)
C11 0.0673(15) 0.0449(15) 0.0738(18) -0.0018(12) 0.0089(13) 0.0048(12)
C12 0.0526(13) 0.0489(15) 0.0605(15) -0.0041(11) 0.0165(11) -0.0047(12)
C13 0.0468(12) 0.0518(14) 0.0594(15) 0.0107(11) 0.0152(11) 0.0023(11)
N2 0.0416(9) 0.0516(12) 0.0534(12) 0.0119(8) 0.0091(8) -0.0001(9)
C17 0.0547(13) 0.0459(14) 0.0565(15) 0.0047(11) 0.0141(11) 0.0003(11)
C16 0.0578(14) 0.0511(15) 0.0619(16) -0.0050(12) 0.0046(12) 0.0043(12)
C18 0.089(2) 0.094(2) 0.078(2) -0.0202(18) -0.0036(16) -0.0113(18)
C15 0.0480(13) 0.072(2) 0.083(2) 0.0056(13) -0.0019(13) 0.0111(16)
N1 0.0581(12) 0.0904(18) 0.0688(15) 0.0242(12) 0.0143(11) -0.0153(13)
C14 0.0466(13) 0.0643(18) 0.081(2) 0.0190(12) 0.0138(12) 0.0048(14)
O1 0.0398(8) 0.0593(11) 0.0767(12) -0.0006(7) 0.0223(8) -0.0106(8)
O2 0.0447(9) 0.0872(13) 0.0538(10) 0.0130(8) 0.0027(7) -0.0055(9)
P1 0.0349(3) 0.0527(4) 0.0520(4) 0.0049(2) 0.0095(2) -0.0066(3)

loop_
_atom_type_symbol
_atom_type_description
_atom_type_scat_dispersion_real
_atom_type_scat_dispersion_imag
_atom_type_scat_source
C C 0.0033 0.0016 'International Tables Vol C Tables 4.2.6.8 and 6.1.1.4'
H H 0.0000 0.0000 'International Tables Vol C Tables 4.2.6.8 and 6.1.1.4'
N N 0.0061 0.0033 'International Tables Vol C Tables 4.2.6.8 and 6.1.1.4'
O O 0.0106 0.0060 'International Tables Vol C Tables 4.2.6.8 and 6.1.1.4'
P P 0.1023 0.0942 'International Tables Vol C Tables 4.2.6.8 and 6.1.1.4'

loop_
_geom_angle_atom_site_label_1
_geom_angle_atom_site_label_2
_geom_angle_atom_site_label_3
_geom_angle_site_symmetry_1
_geom_angle_site_symmetry_3
_geom_angle
_geom_angle_publ_flag
C6 C1 C2 . . 117.5(2) ?
C6 C1 P1 . . 119.94(17) ?
C2 C1 P1 . . 122.5(2) ?
C1 C2 C3 . . 119.9(3) ?
C1 C2 H2 . . 120.1 ?
C3 C2 H2 . . 120.1 ?
C4 C3 C2 . . 121.1(3) ?
C4 C3 H3 . . 119.4 ?
C2 C3 H3 . . 119.4 ?
C3 C4 C5 . . 119.8(3) ?
C3 C4 H4 . . 120.1 ?
C5 C4 H4 . . 120.1 ?
C4 C5 C6 . . 120.5(3) ?
C4 C5 H5 . . 119.8 ?
C6 C5 H5 . . 119.8 ?
C5 C6 C1 . . 121.3(2) ?
C5 C6 H6 . . 119.4 ?
C1 C6 H6 . . 119.4 ?
C12 C7 C8 . . 118.3(2) ?
C12 C7 P1 . . 121.67(17) ?
C8 C7 P1 . . 119.96(18) ?
C9 C8 C7 . . 120.3(2) ?
C9 C8 H8 . . 119.8 ?
C7 C8 H8 . . 119.8 ?
C10 C9 C8 . . 120.2(2) ?
C10 C9 H9 . . 119.9 ?
C8 C9 H9 . . 119.9 ?
C11 C10 C9 . . 120.0(2) ?
C11 C10 H10 . . 120.0 ?
C9 C10 H10 . . 120.0 ?
C10 C11 C12 . . 120.2(3) ?
C10 C11 H11 . . 119.9 ?
C12 C11 H11 . . 119.9 ?
C11 C12 C7 . . 120.9(2) ?
C11 C12 H12 . . 119.5 ?
C7 C12 H12 . . 119.5 ?
N1 C13 N2 . . 119.0(2) ?
N1 C13 C14 . . 124.1(2) ?
N2 C13 C14 . . 116.9(2) ?
C13 N2 C17 . . 122.98(19) ?
C13 N2 H2A . . 118.5 ?
C17 N2 H2A . . 118.5 ?
N2 C17 C16 . . 121.9(2) ?
N2 C17 H17 . . 119.0 ?
C16 C17 H17 . . 119.0 ?
C17 C16 C15 . . 115.9(2) ?
C17 C16 C18 . . 121.6(3) ?
C15 C16 C18 . . 122.5(2) ?
C16 C18 H18A . . 109.5 ?
C16 C18 H18B . . 109.5 ?
H18A C18 H18B . . 109.5 ?
C16 C18 H18C . . 109.5 ?
H18A C18 H18C . . 109.5 ?
H18B C18 H18C . . 109.5 ?
C14 C15 C16 . . 122.5(2) ?
C14 C15 H15 . . 118.8 ?
C16 C15 H15 . . 118.8 ?
C13 N1 H1A . . 120.0 ?
C13 N1 H1B . . 120.0 ?
H1A N1 H1B . . 120.0 ?
C15 C14 C13 . . 119.7(2) ?
C15 C14 H14 . . 120.1 ?
C13 C14 H14 . . 120.1 ?
O1 P1 O2 . . 117.24(9) ?
O1 P1 C7 . . 109.58(10) ?
O2 P1 C7 . . 109.37(10) ?
O1 P1 C1 . . 107.59(10) ?
O2 P1 C1 . . 108.45(10) ?
C7 P1 C1 . . 103.73(10) ?

loop_
_geom_bond_atom_site_label_1
_geom_bond_atom_site_label_2
_geom_bond_site_symmetry_2
_geom_bond_distance
_geom_bond_publ_flag
C1 C6 . 1.383(3) ?
C1 C2 . 1.387(3) ?
C1 P1 . 1.806(2) ?
C2 C3 . 1.399(4) ?
C2 H2 . 0.9300 ?
C3 C4 . 1.345(4) ?
C3 H3 . 0.9300 ?
C4 C5 . 1.354(4) ?
C4 H4 . 0.9300 ?
C5 C6 . 1.382(3) ?
C5 H5 . 0.9300 ?
C6 H6 . 0.9300 ?
C7 C12 . 1.381(3) ?
C7 C8 . 1.387(3) ?
C7 P1 . 1.805(2) ?
C8 C9 . 1.384(3) ?
C8 H8 . 0.9300 ?
C9 C10 . 1.368(4) ?
C9 H9 . 0.9300 ?
C10 C11 . 1.363(4) ?
C10 H10 . 0.9300 ?
C11 C12 . 1.378(3) ?
C11 H11 . 0.9300 ?
C12 H12 . 0.9300 ?
C13 N1 . 1.325(3) ?
C13 N2 . 1.340(3) ?
C13 C14 . 1.404(3) ?
N2 C17 . 1.346(3) ?
N2 H2A . 0.8600 ?
C17 C16 . 1.354(3) ?
C17 H17 . 0.9300 ?
C16 C15 . 1.397(4) ?
C16 C18 . 1.513(4) ?
C18 H18A . 0.9600 ?
C18 H18B . 0.9600 ?
C18 H18C . 0.9600 ?
C15 C14 . 1.346(4) ?
C15 H15 . 0.9300 ?
N1 H1A . 0.8600 ?
N1 H1B . 0.8600 ?
C14 H14 . 0.9300 ?
O1 P1 . 1.4929(17) ?
O2 P1 . 1.4934(18) ?

loop_
_geom_hbond_atom_site_label_D
_geom_hbond_atom_site_label_H
_geom_hbond_atom_site_label_A
_geom_hbond_site_symmetry_A
_geom_hbond_distance_DH
_geom_hbond_distance_HA
_geom_hbond_distance_DA
_geom_hbond_angle_DHA
N1 H1B O1 7_556 0.86 1.98 2.816(3) 162.8
N1 H1A O1 . 0.86 2.35 3.102(3) 146.3
N2 H2A O2 . 0.86 1.80 2.653(3) 169.5
C12 H12 O2 6_556 0.93 2.56 3.329(3) 140.1
C17 H17 O1 6 0.93 2.32 3.214(3) 161.7

loop_
_geom_torsion_atom_site_label_1
_geom_torsion_atom_site_label_2
_geom_torsion_atom_site_label_3
_geom_torsion_atom_site_label_4
_geom_torsion_site_symmetry_1
_geom_torsion_site_symmetry_2
_geom_torsion_site_symmetry_3
_geom_torsion_site_symmetry_4
_geom_torsion
_geom_torsion_publ_flag
C6 C1 C2 C3 . . . . 0.0(3) ?
P1 C1 C2 C3 . . . . 177.3(2) ?
C1 C2 C3 C4 . . . . 0.3(4) ?
C2 C3 C4 C5 . . . . -0.5(5) ?
C3 C4 C5 C6 . . . . 0.2(4) ?
C4 C5 C6 C1 . . . . 0.1(4) ?
C2 C1 C6 C5 . . . . -0.2(3) ?
P1 C1 C6 C5 . . . . -177.59(18) ?
C12 C7 C8 C9 . . . . 0.2(3) ?
P1 C7 C8 C9 . . . . 176.90(18) ?
C7 C8 C9 C10 . . . . -0.9(4) ?
C8 C9 C10 C11 . . . . 1.0(4) ?
C9 C10 C11 C12 . . . . -0.5(4) ?
C10 C11 C12 C7 . . . . -0.2(4) ?
C8 C7 C12 C11 . . . . 0.3(3) ?
P1 C7 C12 C11 . . . . -176.32(18) ?
N1 C13 N2 C17 . . . . 178.3(2) ?
C14 C13 N2 C17 . . . . -1.4(4) ?
C13 N2 C17 C16 . . . . -0.9(4) ?
N2 C17 C16 C15 . . . . 2.7(4) ?
N2 C17 C16 C18 . . . . -178.2(2) ?
C17 C16 C15 C14 . . . . -2.4(4) ?
C18 C16 C15 C14 . . . . 178.6(3) ?
C16 C15 C14 C13 . . . . 0.2(4) ?
N1 C13 C14 C15 . . . . -178.0(3) ?
N2 C13 C14 C15 . . . . 1.7(4) ?
C12 C7 P1 O1 . . . . -22.1(2) ?
C8 C7 P1 O1 . . . . 161.29(17) ?
C12 C7 P1 O2 . . . . -151.93(18) ?
C8 C7 P1 O2 . . . . 31.5(2) ?
C12 C7 P1 C1 . . . . 92.51(19) ?
C8 C7 P1 C1 . . . . -84.06(19) ?
C6 C1 P1 O1 . . . . 56.73(19) ?
C2 C1 P1 O1 . . . . -120.5(2) ?
C6 C1 P1 O2 . . . . -175.53(15) ?
C2 C1 P1 O2 . . . . 7.3(2) ?
C6 C1 P1 C7 . . . . -59.33(18) ?
C2 C1 P1 C7 . . . . 123.5(2) ?
